data_2108952
loop_
_publ_author_name
'Bakowicz, Julia'
'Turowska-Tyrk, Ilona'

_publ_section_title
;
 The role of free space in photochemical reactions in crystals at high
 pressure -- the case of 9-methylanthracene
;
_journal_issue 2
_journal_name_full 'Acta Crystallographica Section B'
_journal_page_first
;
;
_journal_paper_doi 10.1107/S2052520622001810
_journal_volume 78
_journal_year 2022
_chemical_formula_sum 'C15 H12'
_chemical_formula_weight 192.25
_space_group_crystal_system monoclinic
_space_group_IT_number 14
_space_group_name_Hall '-P 2ybc'
_space_group_name_H-M_alt 'P 1 21/c 1'
_atom_sites_solution_hydrogens geom
_atom_sites_solution_primary isomor
_audit_creation_method SHELXL-2014/7
_cell_angle_alpha 90
_cell_angle_beta 96.26(2)
_cell_angle_gamma 90
_cell_formula_units_Z 4
_cell_length_a 8.785(7)
_cell_length_b 14.1121(10)
_cell_length_c 7.9525(6)
_cell_measurement_pressure 400000
_cell_measurement_reflns_used 882
_cell_measurement_temperature 298(2)
_cell_measurement_theta_max 23.93
_cell_measurement_theta_min 5.59
_cell_volume 980.0(8)
_computing_cell_refinement 'CrysAlisPro (Rigaku OD, 2015)'
_computing_data_collection 'CrysAlisPro (Agilent Technologies, 2014)'
_computing_data_reduction 'CrysAlisPro (Rigaku OD, 2015)'
_computing_molecular_graphics 'ORTEP-3 for Windows (Farrugia, 2012)'
_computing_publication_material 'SHELXL-2014/7 (Sheldrick, 2015)'
_computing_structure_refinement 'SHELXL-2014/7 (Sheldrick, 2015)'
_diffrn_ambient_pressure 400000
_diffrn_ambient_temperature 298(2)
_diffrn_detector_area_resol_mean 15.9718
_diffrn_measured_fraction_theta_full 0.340
_diffrn_measured_fraction_theta_max 0.333
_diffrn_measurement_device_type 'KM4 with Eos CCD'
_diffrn_measurement_method '\f- and \w scans'
_diffrn_radiation_monochromator graphite
_diffrn_radiation_source 'fine-focus sealed tube'
_diffrn_radiation_type MoK\a
_diffrn_radiation_wavelength 0.71073
_diffrn_reflns_av_R_equivalents 0.0823
_diffrn_reflns_av_unetI/netI 0.0512
_diffrn_reflns_Laue_measured_fraction_full 0.340
_diffrn_reflns_Laue_measured_fraction_max 0.333
_diffrn_reflns_limit_h_max 3
_diffrn_reflns_limit_h_min -3
_diffrn_reflns_limit_k_max 16
_diffrn_reflns_limit_k_min -17
_diffrn_reflns_limit_l_max 9
_diffrn_reflns_limit_l_min -9
_diffrn_reflns_number 4727
_diffrn_reflns_point_group_measured_fraction_full 0.340
_diffrn_reflns_point_group_measured_fraction_max 0.333
_diffrn_reflns_theta_full 25.242
_diffrn_reflns_theta_max 25.469
_diffrn_reflns_theta_min 5.616
_exptl_absorpt_coefficient_mu 0.073
_exptl_absorpt_correction_T_max 1.00
_exptl_absorpt_correction_T_min 0.19
_exptl_absorpt_correction_type multi-scan
_exptl_absorpt_process_details
;
SCALE3 ABSPACK (Rigaku Oxford Diffraction, 2015).
;
_exptl_crystal_colour colourless
_exptl_crystal_density_diffrn 1.303
_exptl_crystal_description block
_exptl_crystal_F_000 408
_exptl_crystal_size_max 0.220
_exptl_crystal_size_mid 0.200
_exptl_crystal_size_min 0.050
_refine_diff_density_max 0.116
_refine_diff_density_min -0.106
_refine_diff_density_rms 0.030
_refine_ls_extinction_method none
_refine_ls_goodness_of_fit_ref 1.058
_refine_ls_hydrogen_treatment constr
_refine_ls_matrix_type full
_refine_ls_number_parameters 66
_refine_ls_number_reflns 605
_refine_ls_number_restraints 0
_refine_ls_restrained_S_all 1.058
_refine_ls_R_factor_all 0.1366
_refine_ls_R_factor_gt 0.0621
_refine_ls_shift/su_max 0.000
_refine_ls_shift/su_mean 0.000
_refine_ls_structure_factor_coef Fsqd
_refine_ls_weighting_details 'w=1/[\s^2^(Fo^2^)+(0.0696P)^2^+0.5459P] where P=(Fo^2^+2Fc^2^)/3'
_refine_ls_weighting_scheme calc
_refine_ls_wR_factor_gt 0.1412
_refine_ls_wR_factor_ref 0.1744
_reflns_Friedel_coverage 0.000
_reflns_number_gt 322
_reflns_number_total 605
_reflns_threshold_expression 'I > 2\s(I)'
_cod_data_source_file xk5091sup1.cif
_cod_data_source_block 0.4GPa_15minUV
_cod_original_sg_symbol_H-M 'P 21/c'
_cod_database_code 2108952
_shelx_shelxl_version_number 2014/7
_shelx_space_group_comment
;
The symmetry employed for this shelxl refinement is uniquely defined
by the following loop, which should always be used as a source of
symmetry information in preference to the above space-group names.
They are only intended as comments.
;
_shelx_estimated_absorpt_t_min 0.984
_shelx_estimated_absorpt_t_max 0.996

loop_
_space_group_symop_operation_xyz
'x, y, z'
'-x, y+1/2, -z+1/2'
'-x, -y, -z'
'x, -y-1/2, z-1/2'

loop_
_atom_site_label
_atom_site_type_symbol
_atom_site_fract_x
_atom_site_fract_y
_atom_site_fract_z
_atom_site_U_iso_or_equiv
_atom_site_adp_type
_atom_site_occupancy
_atom_site_site_symmetry_order
_atom_site_calc_flag
_atom_site_refinement_flags_posn
_atom_site_refinement_flags_adp
_atom_site_refinement_flags_occupancy
_atom_site_disorder_assembly
_atom_site_disorder_group
C1 C 0.101(2) 0.5798(4) 0.3079(8) 0.0463(19) Uiso 1 1 d . . . . .
H1 H 0.0480 0.5514 0.3895 0.056 Uiso 1 1 calc R U . . .
C2 C 0.253(2) 0.5987(4) 0.3424(8) 0.053(2) Uiso 1 1 d . . . . .
H2 H 0.3026 0.5823 0.4477 0.064 Uiso 1 1 calc R U . . .
C3 C 0.3366(18) 0.6421(4) 0.2233(7) 0.0614(19) Uiso 1 1 d . . . . .
H3 H 0.4402 0.6549 0.2500 0.074 Uiso 1 1 calc R U . . .
C4 C 0.266(2) 0.6651(4) 0.0712(8) 0.0513(19) Uiso 1 1 d . . . . .
H4 H 0.3225 0.6945 -0.0065 0.062 Uiso 1 1 calc R U . . .
C5 C -0.1906(19) 0.6795(3) -0.3383(7) 0.0434(19) Uiso 1 1 d . . . . .
H5 H -0.1326 0.7033 -0.4198 0.052 Uiso 1 1 calc R U . . .
C6 C -0.346(2) 0.6690(4) -0.3713(8) 0.050(2) Uiso 1 1 d . . . . .
H6 H -0.3936 0.6880 -0.4762 0.059 Uiso 1 1 calc R U . . .
C7 C -0.4369(17) 0.6309(3) -0.2538(7) 0.0557(18) Uiso 1 1 d . . . . .
H7 H -0.5422 0.6250 -0.2804 0.067 Uiso 1 1 calc R U . . .
C8 C -0.369(2) 0.6028(4) -0.1003(8) 0.0484(18) Uiso 1 1 d . . . . .
H8 H -0.4295 0.5767 -0.0233 0.058 Uiso 1 1 calc R U . . .
C9 C -0.1345(19) 0.5861(4) 0.1090(7) 0.0384(17) Uiso 1 1 d . . . . .
C10 C 0.037(2) 0.6691(4) -0.1348(7) 0.0455(18) Uiso 1 1 d . . . . .
H10 H 0.0929 0.6955 -0.2158 0.055 Uiso 1 1 calc R U . . .
C11 C 0.0223(19) 0.6035(3) 0.1456(7) 0.0342(15) Uiso 1 1 d . . . . .
C12 C 0.1100(18) 0.6462(3) 0.0245(7) 0.0384(16) Uiso 1 1 d . . . . .
C13 C -0.1200(19) 0.6526(3) -0.1739(7) 0.0351(16) Uiso 1 1 d . . . . .
C14 C -0.2089(19) 0.6117(3) -0.0529(7) 0.0365(16) Uiso 1 1 d . . . . .
C15 C -0.2282(17) 0.5439(4) 0.2387(6) 0.059(10) Uani 1 1 d . . . . .
H15A H -0.3327 0.5373 0.1904 0.089 Uiso 1 1 calc R U . . .
H15B H -0.1878 0.4827 0.2724 0.089 Uiso 1 1 calc R U . . .
H15C H -0.2236 0.5847 0.3356 0.089 Uiso 1 1 calc R U . . .

loop_
_atom_site_aniso_label
_atom_site_aniso_U_11
_atom_site_aniso_U_22
_atom_site_aniso_U_33
_atom_site_aniso_U_23
_atom_site_aniso_U_13
_atom_site_aniso_U_12
C15 0.06(3) 0.064(3) 0.051(3) 0.006(3) 0.003(6) 0.002(6)

loop_
_atom_type_symbol
_atom_type_description
_atom_type_scat_dispersion_real
_atom_type_scat_dispersion_imag
_atom_type_scat_source
C C 0.0033 0.0016 'International Tables Vol C Tables 4.2.6.8 and 6.1.1.4'
H H 0.0000 0.0000 'International Tables Vol C Tables 4.2.6.8 and 6.1.1.4'

loop_
_geom_angle_atom_site_label_1
_geom_angle_atom_site_label_2
_geom_angle_atom_site_label_3
_geom_angle
_geom_angle_site_symmetry_1
_geom_angle_site_symmetry_3
_geom_angle_publ_flag
C2 C1 C11 120.1(12) . . ?
C2 C1 H1 119.9 . . ?
C11 C1 H1 119.9 . . ?
C1 C2 C3 121.7(8) . . ?
C1 C2 H2 119.2 . . ?
C3 C2 H2 119.2 . . ?
C4 C3 C2 119.5(13) . . ?
C4 C3 H3 120.2 . . ?
C2 C3 H3 120.2 . . ?
C3 C4 C12 122.3(12) . . ?
C3 C4 H4 118.9 . . ?
C12 C4 H4 118.9 . . ?
C6 C5 C13 117.9(12) . . ?
C6 C5 H5 121.0 . . ?
C13 C5 H5 121.0 . . ?
C5 C6 C7 122.8(8) . . ?
C5 C6 H6 118.6 . . ?
C7 C6 H6 118.6 . . ?
C8 C7 C6 119.1(13) . . ?
C8 C7 H7 120.5 . . ?
C6 C7 H7 120.5 . . ?
C7 C8 C14 122.5(11) . . ?
C7 C8 H8 118.7 . . ?
C14 C8 H8 118.7 . . ?
C11 C9 C14 119.2(11) . . ?
C11 C9 C15 121.7(7) . . ?
C14 C9 C15 119.1(13) . . ?
C12 C10 C13 120.6(11) . . ?
C12 C10 H10 119.7 . . ?
C13 C10 H10 119.7 . . ?
C9 C11 C12 121.6(7) . . ?
C9 C11 C1 120.8(11) . . ?
C12 C11 C1 117.5(13) . . ?
C10 C12 C4 122.3(11) . . ?
C10 C12 C11 118.8(13) . . ?
C4 C12 C11 118.9(7) . . ?
C10 C13 C14 121.1(8) . . ?
C10 C13 C5 118.4(11) . . ?
C14 C13 C5 120.5(13) . . ?
C8 C14 C9 124.1(12) . . ?
C8 C14 C13 117.1(7) . . ?
C9 C14 C13 118.8(13) . . ?
C9 C15 H15A 109.5 . . ?
C9 C15 H15B 109.5 . . ?
H15A C15 H15B 109.5 . . ?
C9 C15 H15C 109.5 . . ?
H15A C15 H15C 109.5 . . ?
H15B C15 H15C 109.5 . . ?

loop_
_geom_bond_atom_site_label_1
_geom_bond_atom_site_label_2
_geom_bond_distance
_geom_bond_site_symmetry_2
_geom_bond_publ_flag
C1 C2 1.36(2) . ?
C1 C11 1.436(11) . ?
C1 H1 0.9300 . ?
C2 C3 1.402(15) . ?
C2 H2 0.9300 . ?
C3 C4 1.337(9) . ?
C3 H3 0.9300 . ?
C4 C12 1.41(2) . ?
C4 H4 0.9300 . ?
C5 C6 1.37(2) . ?
C5 C13 1.436(9) . ?
C5 H5 0.9300 . ?
C6 C7 1.399(16) . ?
C6 H6 0.9300 . ?
C7 C8 1.359(9) . ?
C7 H7 0.9300 . ?
C8 C14 1.42(2) . ?
C8 H8 0.9300 . ?
C9 C11 1.40(2) . ?
C9 C14 1.425(10) . ?
C9 C15 1.510(15) . ?
C10 C12 1.394(9) . ?
C10 C13 1.40(2) . ?
C10 H10 0.9300 . ?
C11 C12 1.430(15) . ?
C13 C14 1.426(16) . ?
C15 H15A 0.9600 . ?
C15 H15B 0.9600 . ?
C15 H15C 0.9600 . ?

_cod_database_fobs_code 2108952
